data_2232300
loop_
_publ_author_name
'Hemamalini, Madhukar'
'Goh, Jia Hao'
'Fun, Hoong-Kun'

_publ_section_title
;
 2,3-Diaminopyridinium 4-carboxybutanoate
;
_journal_coeditor_code HB6458
_journal_issue 11
_journal_name_full 'Acta Crystallographica Section E'
_journal_page_first o3123
_journal_paper_doi 10.1107/S1600536811044473
_journal_volume 67
_journal_year 2011
_chemical_formula_iupac 'C5 H8 N3 +, C5 H7 O4 -'
_chemical_formula_moiety 'C5 H8 N3 +, C5 H7 O4 -'
_chemical_formula_sum 'C10 H15 N3 O4'
_chemical_formula_weight 241.25
_chemical_name_common '2,3-diaminopyridinium hydrogen glutarate'
_chemical_name_systematic
;
2,3-Diaminopyridinium 4-carboxybutanoate
;
_space_group_IT_number 14
_symmetry_cell_setting monoclinic
_symmetry_space_group_name_Hall '-P 2ybc'
_symmetry_space_group_name_H-M 'P 1 21/c 1'
_atom_sites_solution_hydrogens geom
_atom_sites_solution_primary direct
_atom_sites_solution_secondary difmap
_audit_creation_method SHELXL-97
_cell_angle_alpha 90.00
_cell_angle_beta 119.4730(10)
_cell_angle_gamma 90.00
_cell_formula_units_Z 4
_cell_length_a 7.70520(10)
_cell_length_b 21.4626(4)
_cell_length_c 7.84500(10)
_cell_measurement_reflns_used 3028
_cell_measurement_temperature 100.00(10)
_cell_measurement_theta_max 29.95
_cell_measurement_theta_min 3.13
_cell_volume 1129.46(3)
_computing_cell_refinement 'SAINT (Bruker, 2009)'
_computing_data_collection 'APEX2 (Bruker, 2009)'
_computing_data_reduction 'SAINT (Bruker, 2009)'
_computing_molecular_graphics 'SHELXTL (Sheldrick, 2008)'
_computing_publication_material 'SHELXTL (Sheldrick, 2008) and PLATON (Spek, 2009)'
_computing_structure_refinement 'SHELXTL (Sheldrick, 2008)'
_computing_structure_solution 'SHELXTL (Sheldrick, 2008)'
_diffrn_ambient_temperature 100.00(10)
_diffrn_measured_fraction_theta_full 0.990
_diffrn_measured_fraction_theta_max 0.990
_diffrn_measurement_device_type 'Bruker APEXII DUO CCD'
_diffrn_measurement_method '\f and \w scans'
_diffrn_radiation_monochromator graphite
_diffrn_radiation_source 'fine-focus sealed tube'
_diffrn_radiation_type MoK\a
_diffrn_radiation_wavelength 0.71073
_diffrn_reflns_av_R_equivalents 0.0304
_diffrn_reflns_av_sigmaI/netI 0.0397
_diffrn_reflns_limit_h_max 9
_diffrn_reflns_limit_h_min -10
_diffrn_reflns_limit_k_max 16
_diffrn_reflns_limit_k_min -30
_diffrn_reflns_limit_l_max 10
_diffrn_reflns_limit_l_min -11
_diffrn_reflns_number 9826
_diffrn_reflns_theta_full 30.10
_diffrn_reflns_theta_max 30.10
_diffrn_reflns_theta_min 3.04
_diffrn_standards_number 0
_exptl_absorpt_coefficient_mu 0.111
_exptl_absorpt_correction_T_max 0.994
_exptl_absorpt_correction_T_min 0.962
_exptl_absorpt_correction_type multi-scan
_exptl_absorpt_process_details '(SADABS; Bruker, 2009)'
_exptl_crystal_colour brown
_exptl_crystal_density_diffrn 1.419
_exptl_crystal_density_method 'not measured'
_exptl_crystal_description plate
_exptl_crystal_F_000 512
_exptl_crystal_size_max 0.35
_exptl_crystal_size_mid 0.18
_exptl_crystal_size_min 0.05
_refine_diff_density_max 0.427
_refine_diff_density_min -0.350
_refine_ls_extinction_method none
_refine_ls_goodness_of_fit_ref 1.044
_refine_ls_hydrogen_treatment mixed
_refine_ls_matrix_type full
_refine_ls_number_parameters 191
_refine_ls_number_reflns 3281
_refine_ls_number_restraints 0
_refine_ls_restrained_S_all 1.044
_refine_ls_R_factor_all 0.0703
_refine_ls_R_factor_gt 0.0495
_refine_ls_shift/su_max 0.001
_refine_ls_shift/su_mean 0.000
_refine_ls_structure_factor_coef Fsqd
_refine_ls_weighting_details 'calc w=1/[\s^2^(Fo^2^)+(0.0439P)^2^+0.6889P] where P=(Fo^2^+2Fc^2^)/3'
_refine_ls_weighting_scheme calc
_refine_ls_wR_factor_gt 0.1097
_refine_ls_wR_factor_ref 0.1232
_reflns_number_gt 2475
_reflns_number_total 3281
_reflns_threshold_expression I>2\s(I)
_cod_data_source_file hb6458.cif
_cod_data_source_block I
_cod_original_sg_symbol_H-M 'P 21/c'
_cod_database_code 2232300
_cod_database_fobs_code 2232300

loop_
_symmetry_equiv_pos_as_xyz
'x, y, z'
'-x, y+1/2, -z+1/2'
'-x, -y, -z'
'x, -y-1/2, z-1/2'

loop_
_atom_site_type_symbol
_atom_site_label
_atom_site_fract_x
_atom_site_fract_y
_atom_site_fract_z
_atom_site_U_iso_or_equiv
_atom_site_adp_type
_atom_site_calc_flag
_atom_site_refinement_flags
_atom_site_occupancy
_atom_site_symmetry_multiplicity
N N1 0.1547(2) 0.91493(6) 1.0497(2) 0.0199(3) Uani d . 1 1
H H1N1 0.1763 0.8895 1.1428 0.024 Uiso calc R 1 1
N N2 0.4178(2) 0.97294(6) 1.27871(19) 0.0227(3) Uani d . 1 1
H H2N1 0.4358 0.9454 1.3657 0.027 Uiso calc R 1 1
H H2N2 0.4941 1.0051 1.3105 0.027 Uiso calc R 1 1
N N3 0.3437(2) 1.06274(6) 0.9866(2) 0.0236(3) Uani d . 1 1
H H3N1 0.3206 1.0897 0.8967 0.028 Uiso calc R 1 1
H H3N2 0.4382 1.0690 1.1044 0.028 Uiso calc R 1 1
C C1 0.2710(2) 0.96571(7) 1.0940(2) 0.0174(3) Uani d . 1 1
C C2 0.2301(2) 1.00984(7) 0.9422(2) 0.0179(3) Uani d . 1 1
C C3 0.0765(3) 0.99662(8) 0.7572(2) 0.0218(3) Uani d . 1 1
C C4 -0.0356(3) 0.94140(8) 0.7180(2) 0.0243(3) Uani d . 1 1
C C5 0.0045(2) 0.90133(8) 0.8661(2) 0.0230(3) Uani d . 1 1
O O1 0.37775(18) 0.91001(5) 0.58579(17) 0.0259(3) Uani d . 1 1
O O2 0.14921(17) 0.85057(5) 0.35117(16) 0.0231(3) Uani d . 1 1
O O3 0.89545(17) 0.73680(5) 0.77123(18) 0.0250(3) Uani d . 1 1
H H1O1 0.9696 0.7065 0.8003 0.037 Uiso calc R 1 1
O O4 0.68383(19) 0.66708(5) 0.78111(19) 0.0286(3) Uani d . 1 1
C C6 0.2633(2) 0.86410(7) 0.5313(2) 0.0184(3) Uani d . 1 1
C C7 0.2679(2) 0.81908(7) 0.6837(2) 0.0180(3) Uani d . 1 1
C C8 0.3856(2) 0.76040(7) 0.6920(2) 0.0177(3) Uani d . 1 1
C C9 0.5983(2) 0.77618(7) 0.7421(2) 0.0181(3) Uani d . 1 1
C C10 0.7278(2) 0.72033(7) 0.7669(2) 0.0190(3) Uani d . 1 1
H H3A 0.044(3) 1.0263(9) 0.654(3) 0.031(5) Uiso d . 1 1
H H4A -0.143(3) 0.9321(9) 0.589(3) 0.031(5) Uiso d . 1 1
H H5A -0.066(3) 0.8624(9) 0.854(3) 0.026(5) Uiso d . 1 1
H H7A 0.331(3) 0.8398(8) 0.812(3) 0.019(4) Uiso d . 1 1
H H7B 0.131(3) 0.8081(9) 0.649(3) 0.025(5) Uiso d . 1 1
H H8A 0.317(3) 0.7388(8) 0.562(3) 0.019(4) Uiso d . 1 1
H H8B 0.389(3) 0.7319(8) 0.792(3) 0.018(4) Uiso d . 1 1
H H9A 0.601(3) 0.8033(9) 0.642(3) 0.025(5) Uiso d . 1 1
H H9B 0.664(3) 0.8000(9) 0.867(3) 0.028(5) Uiso d . 1 1

loop_
_atom_site_aniso_label
_atom_site_aniso_U_11
_atom_site_aniso_U_22
_atom_site_aniso_U_33
_atom_site_aniso_U_12
_atom_site_aniso_U_13
_atom_site_aniso_U_23
N1 0.0211(6) 0.0171(6) 0.0228(7) -0.0007(5) 0.0118(5) 0.0011(5)
N2 0.0241(7) 0.0215(6) 0.0182(7) -0.0050(5) 0.0071(6) 0.0039(5)
N3 0.0300(7) 0.0199(6) 0.0181(6) -0.0049(5) 0.0097(6) 0.0028(5)
C1 0.0182(7) 0.0157(7) 0.0196(7) 0.0011(5) 0.0102(6) 0.0001(5)
C2 0.0208(7) 0.0160(6) 0.0192(7) 0.0014(5) 0.0117(6) 0.0006(5)
C3 0.0251(8) 0.0238(8) 0.0168(7) 0.0010(6) 0.0105(6) 0.0009(6)
C4 0.0223(8) 0.0294(8) 0.0189(8) -0.0003(6) 0.0085(7) -0.0058(6)
C5 0.0218(8) 0.0218(8) 0.0272(8) -0.0022(6) 0.0134(7) -0.0072(6)
O1 0.0285(6) 0.0209(6) 0.0233(6) -0.0069(5) 0.0091(5) 0.0011(4)
O2 0.0226(6) 0.0232(6) 0.0196(6) -0.0046(4) 0.0073(5) 0.0025(4)
O3 0.0194(6) 0.0228(6) 0.0316(7) 0.0047(4) 0.0117(5) 0.0022(5)
O4 0.0326(7) 0.0179(6) 0.0386(7) 0.0018(5) 0.0200(6) -0.0013(5)
C6 0.0172(7) 0.0160(7) 0.0214(8) 0.0018(5) 0.0090(6) 0.0020(5)
C7 0.0191(7) 0.0174(7) 0.0190(7) -0.0002(6) 0.0105(6) 0.0006(5)
C8 0.0208(7) 0.0154(6) 0.0180(7) 0.0004(5) 0.0104(6) 0.0016(5)
C9 0.0192(7) 0.0155(7) 0.0189(7) 0.0015(5) 0.0088(6) 0.0005(5)
C10 0.0219(7) 0.0187(7) 0.0147(7) 0.0020(6) 0.0076(6) -0.0013(5)

loop_
_atom_type_symbol
_atom_type_description
_atom_type_scat_dispersion_real
_atom_type_scat_dispersion_imag
_atom_type_scat_source
C C 0.0033 0.0016 'International Tables Vol C Tables 4.2.6.8 and 6.1.1.4'
H H 0.0000 0.0000 'International Tables Vol C Tables 4.2.6.8 and 6.1.1.4'
N N 0.0061 0.0033 'International Tables Vol C Tables 4.2.6.8 and 6.1.1.4'
O O 0.0106 0.0060 'International Tables Vol C Tables 4.2.6.8 and 6.1.1.4'

loop_
_geom_angle_atom_site_label_1
_geom_angle_atom_site_label_2
_geom_angle_atom_site_label_3
_geom_angle
C1 N1 C5 123.94(14)
C1 N1 H1N1 118.0
C5 N1 H1N1 118.0
C1 N2 H2N1 120.0
C1 N2 H2N2 120.0
H2N1 N2 H2N2 120.0
C2 N3 H3N1 120.0
C2 N3 H3N2 120.0
H3N1 N3 H3N2 120.0
N2 C1 N1 118.36(13)
N2 C1 C2 123.19(14)
N1 C1 C2 118.44(14)
N3 C2 C3 123.32(14)
N3 C2 C1 119.05(14)
C3 C2 C1 117.63(14)
C2 C3 C4 121.33(15)
C2 C3 H3A 118.8(13)
C4 C3 H3A 119.9(12)
C5 C4 C3 119.41(15)
C5 C4 H4A 119.1(12)
C3 C4 H4A 121.5(12)
C4 C5 N1 119.17(15)
C4 C5 H5A 125.4(12)
N1 C5 H5A 115.4(11)
C10 O3 H1O1 109.5
O1 C6 O2 122.93(14)
O1 C6 C7 119.46(14)
O2 C6 C7 117.48(13)
C6 C7 C8 109.78(12)
C6 C7 H7A 108.9(11)
C8 C7 H7A 110.1(11)
C6 C7 H7B 109.2(11)
C8 C7 H7B 110.4(11)
H7A C7 H7B 108.4(16)
C9 C8 C7 111.52(12)
C9 C8 H8A 109.1(10)
C7 C8 H8A 109.5(10)
C9 C8 H8B 109.2(10)
C7 C8 H8B 109.0(10)
H8A C8 H8B 108.5(14)
C10 C9 C8 114.57(13)
C10 C9 H9A 107.5(12)
C8 C9 H9A 111.5(12)
C10 C9 H9B 107.4(11)
C8 C9 H9B 109.1(12)
H9A C9 H9B 106.4(16)
O4 C10 O3 124.24(14)
O4 C10 C9 124.27(15)
O3 C10 C9 111.48(13)

loop_
_geom_bond_atom_site_label_1
_geom_bond_atom_site_label_2
_geom_bond_distance
N1 C1 1.3435(19)
N1 C5 1.364(2)
N1 H1N1 0.8600
N2 C1 1.338(2)
N2 H2N1 0.8600
N2 H2N2 0.8600
N3 C2 1.3698(19)
N3 H3N1 0.8600
N3 H3N2 0.8600
C1 C2 1.430(2)
C2 C3 1.378(2)
C3 C4 1.408(2)
C3 H3A 0.96(2)
C4 C5 1.353(2)
C4 H4A 0.96(2)
C5 H5A 0.97(2)
O1 C6 1.2491(18)
O2 C6 1.2774(19)
O3 C10 1.3235(19)
O3 H1O1 0.8200
O4 C10 1.2125(19)
C6 C7 1.524(2)
C7 C8 1.535(2)
C7 H7A 0.981(18)
C7 H7B 0.98(2)
C8 C9 1.523(2)
C8 H8A 0.999(18)
C8 H8B 0.987(18)
C9 C10 1.510(2)
C9 H9A 0.98(2)
C9 H9B 1.00(2)

loop_
_geom_hbond_atom_site_label_D
_geom_hbond_atom_site_label_H
_geom_hbond_atom_site_label_A
_geom_hbond_site_symmetry_A
_geom_hbond_distance_DH
_geom_hbond_distance_HA
_geom_hbond_distance_DA
_geom_hbond_angle_DHA
_geom_hbond_publ_flag
N1 H1N1 O2 1_556 0.86 1.94 2.7571(18) 159 yes
N2 H2N1 O1 1_556 0.86 2.13 2.9077(19) 151 yes
N2 H2N2 O1 3_677 0.86 2.04 2.8766(18) 164 yes
N3 H3N1 O4 2_656 0.86 2.16 3.0054(18) 168 yes
N3 H3N2 O1 3_677 0.86 2.17 3.0194(18) 167 yes
O3 H1O1 O2 4_676 0.82 1.74 2.5546(18) 171 yes

loop_
_geom_torsion_atom_site_label_1
_geom_torsion_atom_site_label_2
_geom_torsion_atom_site_label_3
_geom_torsion_atom_site_label_4
_geom_torsion
C5 N1 C1 N2 -177.92(14)
C5 N1 C1 C2 3.0(2)
N2 C1 C2 N3 -1.0(2)
N1 C1 C2 N3 178.07(14)
N2 C1 C2 C3 179.09(15)
N1 C1 C2 C3 -1.8(2)
N3 C2 C3 C4 179.59(15)
C1 C2 C3 C4 -0.5(2)
C2 C3 C4 C5 1.9(3)
C3 C4 C5 N1 -0.9(2)
C1 N1 C5 C4 -1.6(2)
O1 C6 C7 C8 -101.51(16)
O2 C6 C7 C8 74.36(17)
C6 C7 C8 C9 58.61(16)
C7 C8 C9 C10 175.91(13)
C8 C9 C10 O4 -12.6(2)
C8 C9 C10 O3 167.48(13)

loop_
_cod_related_entry_id
_cod_related_entry_database
_cod_related_entry_code
1 ChemSpider 30657121
